data_4076196
loop_
_publ_author_name
'Kissounko, Denis A.'
'Guzei, Ilia A.'
'Gellman, Samuel H.'
'Stahl, Shannon S.'

_publ_section_title
;
 Titanium(IV)-Mediated Conversion of Carboxamides to Amidines and
 Implications for Catalytic Transamidation
;
_journal_issue 22
_journal_name_full Organometallics
_journal_page_first 5208
_journal_paper_doi 10.1021/om050768y
_journal_volume 24
_journal_year 2005
_chemical_formula_sum 'C28.5 H37 Cl N2 O2 Ti'
_chemical_formula_weight 522.95
_chemical_name_systematic
; 
 ? 
;
_space_group_IT_number 2
_symmetry_cell_setting triclinic
_symmetry_space_group_name_Hall '-P 1'
_symmetry_space_group_name_H-M 'P -1'
_atom_sites_solution_hydrogens geom
_atom_sites_solution_primary direct
_atom_sites_solution_secondary difmap
_audit_creation_method SHELXL-97
_cell_angle_alpha 80.860(3)
_cell_angle_beta 88.888(3)
_cell_angle_gamma 83.757(3)
_cell_formula_units_Z 2
_cell_length_a 7.9562(16)
_cell_length_b 8.0644(16)
_cell_length_c 20.959(4)
_cell_measurement_reflns_used 2485
_cell_measurement_temperature 100(2)
_cell_measurement_theta_max 26.32
_cell_measurement_theta_min 2.57
_cell_volume 1319.8(5)
_computing_cell_refinement 'Bruker SMART'
_computing_data_collection 'Bruker SMART'
_computing_data_reduction 'Bruker SAINT'
_computing_molecular_graphics 'Bruker SHELXTL'
_computing_publication_material 'Bruker SHELXTL'
_computing_structure_refinement 'SHELXL-97 (Sheldrick, 1997)'
_computing_structure_solution 'SHELXS-97 (Sheldrick, 1990)'
_diffrn_ambient_temperature 100(2)
_diffrn_measured_fraction_theta_full 0.983
_diffrn_measured_fraction_theta_max 0.983
_diffrn_measurement_device_type 'CCD area detector'
_diffrn_measurement_method 'phi and omega scans'
_diffrn_radiation_monochromator graphite
_diffrn_radiation_source 'fine-focus sealed tube'
_diffrn_radiation_type MoK\a
_diffrn_radiation_wavelength 0.71073
_diffrn_reflns_av_R_equivalents 0.0466
_diffrn_reflns_av_sigmaI/netI 0.0892
_diffrn_reflns_limit_h_max 9
_diffrn_reflns_limit_h_min -9
_diffrn_reflns_limit_k_max 10
_diffrn_reflns_limit_k_min -10
_diffrn_reflns_limit_l_max 26
_diffrn_reflns_limit_l_min -26
_diffrn_reflns_number 10840
_diffrn_reflns_theta_full 26.43
_diffrn_reflns_theta_max 26.43
_diffrn_reflns_theta_min 0.98
_exptl_absorpt_coefficient_mu 0.454
_exptl_absorpt_correction_T_max 0.9434
_exptl_absorpt_correction_T_min 0.8151
_exptl_absorpt_correction_type none
_exptl_crystal_density_diffrn 1.316
_exptl_crystal_density_meas 0
_exptl_crystal_density_method 'not measured'
_exptl_crystal_F_000 554
_exptl_crystal_size_max 0.47
_exptl_crystal_size_mid 0.45
_exptl_crystal_size_min 0.13
_refine_diff_density_max 0.484
_refine_diff_density_min -0.660
_refine_diff_density_rms 0.086
_refine_ls_extinction_method none
_refine_ls_goodness_of_fit_ref 0.983
_refine_ls_hydrogen_treatment mixed
_refine_ls_matrix_type full
_refine_ls_number_parameters 296
_refine_ls_number_reflns 5334
_refine_ls_number_restraints 0
_refine_ls_restrained_S_all 0.983
_refine_ls_R_factor_all 0.0862
_refine_ls_R_factor_gt 0.0565
_refine_ls_shift/su_max 0.000
_refine_ls_shift/su_mean 0.000
_refine_ls_structure_factor_coef Fsqd
_refine_ls_weighting_details 'calc w=1/[\s^2^(Fo^2^)+(0.0745P)^2^+0.0000P] where P=(Fo^2^+2Fc^2^)/3'
_refine_ls_weighting_scheme calc
_refine_ls_wR_factor_gt 0.1321
_refine_ls_wR_factor_ref 0.1408
_reflns_number_gt 3529
_reflns_number_total 5334
_reflns_threshold_expression >2sigma(I)
_cod_data_source_file om050768ysi20050905_041235.cif
_cod_data_source_block stahl32
_cod_depositor_comments
;
The following automatic conversions were performed:

'_symmetry_cell_setting' value 'Triclinic' changed to 'triclinic'
according to /home/saulius/struct/CIF-dictionaries/cif_core.dic
dictionary named 'cif_core.dic' version 2.4.1 from 2010-06-29.

Automatic conversion script
Id: cif_fix_values 1715 2011-07-08 13:25:40Z adriana 
;
_cod_original_sg_symbol_H-M P-1
_cod_original_formula_sum 'C28.50 H37 Cl N2 O2 Ti'
_cod_database_code 4076196

loop_
_symmetry_equiv_pos_as_xyz
'x, y, z'
'-x, -y, -z'

loop_
_atom_site_label
_atom_site_type_symbol
_atom_site_fract_x
_atom_site_fract_y
_atom_site_fract_z
_atom_site_U_iso_or_equiv
_atom_site_adp_type
_atom_site_occupancy
_atom_site_symmetry_multiplicity
_atom_site_calc_flag
_atom_site_refinement_flags
Ti Ti 0.68748(7) 0.45274(7) 0.27891(3) 0.01230(17) Uani 1 1 d .
Cl Cl 0.89617(10) 0.62246(10) 0.23338(4) 0.0178(2) Uani 1 1 d .
O1 O 0.5208(3) 0.6244(3) 0.31241(10) 0.0189(5) Uani 1 1 d .
O2 O 0.4796(3) 0.3274(3) 0.25755(11) 0.0181(5) Uani 1 1 d .
N1 N 0.5292(3) 0.6401(3) 0.20810(13) 0.0168(6) Uani 1 1 d .
N2 N 0.7123(3) 0.3045(3) 0.20139(12) 0.0141(6) Uani 1 1 d .
C1 C 0.9082(4) 0.2517(4) 0.33126(16) 0.0177(7) Uani 1 1 d .
C2 C 0.9044(4) 0.3947(4) 0.36288(15) 0.0159(7) Uani 1 1 d .
C3 C 0.7445(4) 0.4158(4) 0.39354(15) 0.0176(7) Uani 1 1 d .
C4 C 0.6509(4) 0.2866(4) 0.38145(15) 0.0179(7) Uani 1 1 d .
C5 C 0.7533(4) 0.1810(4) 0.34426(15) 0.0182(7) Uani 1 1 d .
C6 C 1.0564(4) 0.1849(5) 0.29450(17) 0.0251(8) Uani 1 1 d .
H6A H 1.1005 0.2784 0.2658 0.038 Uiso 1 1 calc R
H6B H 1.0210 0.1034 0.2688 0.038 Uiso 1 1 calc R
H6C H 1.1448 0.1290 0.3249 0.038 Uiso 1 1 calc R
C7 C 1.0479(4) 0.4949(5) 0.36988(17) 0.0237(8) Uani 1 1 d .
H7A H 1.0988 0.4587 0.4127 0.036 Uiso 1 1 calc R
H7B H 1.0062 0.6151 0.3650 0.036 Uiso 1 1 calc R
H7C H 1.1330 0.4768 0.3366 0.036 Uiso 1 1 calc R
C8 C 0.6911(5) 0.5500(5) 0.43455(16) 0.0254(8) Uani 1 1 d .
H8A H 0.5686 0.5803 0.4310 0.038 Uiso 1 1 calc R
H8B H 0.7492 0.6503 0.4196 0.038 Uiso 1 1 calc R
H8C H 0.7209 0.5069 0.4797 0.038 Uiso 1 1 calc R
C9 C 0.4759(5) 0.2572(5) 0.40645(18) 0.0321(10) Uani 1 1 d .
H9A H 0.4840 0.1674 0.4441 0.048 Uiso 1 1 calc R
H9B H 0.4101 0.2234 0.3725 0.048 Uiso 1 1 calc R
H9C H 0.4197 0.3615 0.4190 0.048 Uiso 1 1 calc R
C10 C 0.7084(5) 0.0178(4) 0.32774(17) 0.0277(9) Uani 1 1 d .
H10A H 0.7066 -0.0654 0.3672 0.042 Uiso 1 1 calc R
H10B H 0.7927 -0.0239 0.2977 0.042 Uiso 1 1 calc R
H10C H 0.5966 0.0355 0.3075 0.042 Uiso 1 1 calc R
C11 C 0.4513(4) 0.6928(4) 0.25621(15) 0.0143(7) Uani 1 1 d .
C12 C 0.2993(4) 0.8174(4) 0.25646(16) 0.0193(8) Uani 1 1 d .
H12A H 0.2704 0.8691 0.2120 0.029 Uiso 1 1 calc R
H12B H 0.3230 0.9052 0.2814 0.029 Uiso 1 1 calc R
H12C H 0.2043 0.7600 0.2762 0.029 Uiso 1 1 calc R
C13 C 0.4710(4) 0.6728(4) 0.14336(15) 0.0152(7) Uani 1 1 d .
C14 C 0.3097(4) 0.6374(4) 0.12783(16) 0.0179(7) Uani 1 1 d .
H14 H 0.2368 0.5913 0.1608 0.021 Uiso 1 1 calc R
C15 C 0.2573(4) 0.6699(4) 0.06410(16) 0.0184(7) Uani 1 1 d .
H15 H 0.1472 0.6476 0.0536 0.022 Uiso 1 1 calc R
C16 C 0.3621(4) 0.7339(5) 0.01606(17) 0.0232(8) Uani 1 1 d .
H16 H 0.3251 0.7557 -0.0276 0.028 Uiso 1 1 calc R
C17 C 0.5222(5) 0.7665(5) 0.03151(17) 0.0254(9) Uani 1 1 d .
H17 H 0.5949 0.8103 -0.0020 0.031 Uiso 1 1 calc R
C18 C 0.5788(4) 0.7367(4) 0.09471(16) 0.0186(7) Uani 1 1 d .
H18 H 0.6892 0.7593 0.1047 0.022 Uiso 1 1 calc R
C19 C 0.5552(4) 0.2736(4) 0.20817(16) 0.0168(7) Uani 1 1 d .
C20 C 0.4559(4) 0.1941(4) 0.16321(17) 0.0212(8) Uani 1 1 d .
H20A H 0.4785 0.2430 0.1184 0.032 Uiso 1 1 calc R
H20B H 0.3349 0.2153 0.1724 0.032 Uiso 1 1 calc R
H20C H 0.4894 0.0720 0.1694 0.032 Uiso 1 1 calc R
C21 C 0.8253(4) 0.2413(4) 0.15568(15) 0.0141(7) Uani 1 1 d .
C22 C 0.9221(4) 0.3489(4) 0.11515(16) 0.0167(7) Uani 1 1 d .
H22 H 0.9087 0.4668 0.1166 0.020 Uiso 1 1 calc R
C23 C 1.0380(4) 0.2832(4) 0.07267(16) 0.0196(8) Uani 1 1 d .
H23 H 1.1044 0.3570 0.0457 0.024 Uiso 1 1 calc R
C24 C 1.0584(4) 0.1128(4) 0.06904(17) 0.0200(8) Uani 1 1 d .
H24 H 1.1360 0.0699 0.0391 0.024 Uiso 1 1 calc R
C25 C 0.9634(4) 0.0042(4) 0.11000(16) 0.0188(8) Uani 1 1 d .
H25 H 0.9771 -0.1135 0.1082 0.023 Uiso 1 1 calc R
C26 C 0.8500(4) 0.0673(4) 0.15293(15) 0.0165(7) Uani 1 1 d .
H26 H 0.7876 -0.0078 0.1811 0.020 Uiso 1 1 calc R

loop_
_atom_site_aniso_label
_atom_site_aniso_U_11
_atom_site_aniso_U_22
_atom_site_aniso_U_33
_atom_site_aniso_U_23
_atom_site_aniso_U_13
_atom_site_aniso_U_12
Ti 0.0105(3) 0.0137(3) 0.0120(3) -0.0020(2) -0.0006(2) 0.0018(2)
Cl 0.0168(4) 0.0169(4) 0.0192(4) -0.0008(3) -0.0004(3) -0.0026(3)
O1 0.0212(13) 0.0208(13) 0.0136(12) -0.0038(10) -0.0003(10) 0.0043(10)
O2 0.0146(12) 0.0219(13) 0.0180(12) -0.0039(10) 0.0013(10) -0.0026(10)
N1 0.0171(15) 0.0133(14) 0.0186(15) -0.0003(12) -0.0011(12) 0.0015(12)
N2 0.0132(14) 0.0158(14) 0.0124(14) 0.0006(11) -0.0003(11) -0.0008(11)
C1 0.0196(18) 0.0183(18) 0.0139(17) -0.0002(14) -0.0042(14) 0.0007(15)
C2 0.0150(17) 0.0167(17) 0.0145(17) 0.0016(14) -0.0068(14) 0.0009(14)
C3 0.0211(18) 0.0187(18) 0.0105(16) 0.0018(14) -0.0020(14) 0.0027(15)
C4 0.0159(18) 0.0234(19) 0.0127(17) 0.0037(14) -0.0035(14) -0.0028(15)
C5 0.0237(19) 0.0167(18) 0.0125(17) 0.0022(14) -0.0057(14) 0.0000(15)
C6 0.0197(19) 0.026(2) 0.027(2) -0.0058(16) -0.0001(16) 0.0126(16)
C7 0.0202(19) 0.028(2) 0.0225(19) -0.0008(16) -0.0076(15) -0.0062(16)
C8 0.031(2) 0.027(2) 0.0164(19) -0.0055(16) -0.0026(16) 0.0071(17)
C9 0.021(2) 0.052(3) 0.021(2) 0.0054(18) 0.0026(16) -0.0090(19)
C10 0.044(2) 0.0166(19) 0.022(2) 0.0039(15) -0.0112(18) -0.0085(17)
C11 0.0158(17) 0.0140(17) 0.0134(17) -0.0024(13) -0.0009(13) -0.0015(14)
C12 0.0188(18) 0.0181(18) 0.0186(18) -0.0003(14) 0.0005(14) 0.0044(14)
C13 0.0184(18) 0.0132(17) 0.0131(16) -0.0028(13) -0.0025(14) 0.0039(14)
C14 0.0192(18) 0.0189(18) 0.0143(17) -0.0001(14) 0.0031(14) -0.0007(15)
C15 0.0177(18) 0.0167(18) 0.0208(19) -0.0039(15) -0.0024(15) 0.0000(14)
C16 0.027(2) 0.028(2) 0.0151(18) -0.0048(15) -0.0016(15) -0.0008(16)
C17 0.023(2) 0.034(2) 0.0166(19) 0.0040(16) 0.0016(15) -0.0019(17)
C18 0.0145(17) 0.0218(19) 0.0186(18) -0.0014(15) -0.0010(14) -0.0010(14)
C19 0.0185(18) 0.0162(18) 0.0145(17) -0.0010(14) 0.0029(14) 0.0011(14)
C20 0.0166(18) 0.025(2) 0.025(2) -0.0086(16) 0.0014(15) -0.0090(15)
C21 0.0119(16) 0.0167(17) 0.0138(17) -0.0045(13) -0.0021(13) 0.0020(14)
C22 0.0155(17) 0.0166(17) 0.0186(18) -0.0046(14) -0.0008(14) -0.0008(14)
C23 0.0162(18) 0.0227(19) 0.0211(19) -0.0056(15) 0.0005(14) -0.0045(15)
C24 0.0158(18) 0.0226(19) 0.0233(19) -0.0108(15) -0.0005(15) 0.0006(15)
C25 0.0166(18) 0.0148(17) 0.0257(19) -0.0077(15) 0.0007(15) 0.0027(14)
C26 0.0176(17) 0.0202(18) 0.0119(17) -0.0010(14) -0.0018(13) -0.0053(14)

loop_
_atom_type_symbol
_atom_type_description
_atom_type_scat_dispersion_real
_atom_type_scat_dispersion_imag
_atom_type_scat_source
C C 0.0033 0.0016 'International Tables Vol C Tables 4.2.6.8 and 6.1.1.4'
H H 0.0000 0.0000 'International Tables Vol C Tables 4.2.6.8 and 6.1.1.4'
N N 0.0061 0.0033 'International Tables Vol C Tables 4.2.6.8 and 6.1.1.4'
O O 0.0106 0.0060 'International Tables Vol C Tables 4.2.6.8 and 6.1.1.4'
Cl Cl 0.1484 0.1585 'International Tables Vol C Tables 4.2.6.8 and 6.1.1.4'
Ti Ti 0.2776 0.4457 'International Tables Vol C Tables 4.2.6.8 and 6.1.1.4'

loop_
_geom_angle_atom_site_label_1
_geom_angle_atom_site_label_2
_geom_angle_atom_site_label_3
_geom_angle
O1 Ti O2 87.93(9)
O1 Ti N2 139.52(10)
O2 Ti N2 61.28(9)
O1 Ti N1 61.11(10)
O2 Ti N1 74.42(9)
N2 Ti N1 84.32(10)
O1 Ti Cl 101.37(7)
O2 Ti Cl 144.30(7)
N2 Ti Cl 91.94(7)
N1 Ti Cl 80.15(8)
O1 Ti C4 84.55(11)
O2 Ti C4 80.51(10)
N2 Ti C4 112.75(11)
N1 Ti C4 137.51(11)
Cl Ti C4 134.25(9)
O1 Ti C5 119.01(11)
O2 Ti C5 79.14(10)
N2 Ti C5 82.51(11)
N1 Ti C5 153.55(11)
Cl Ti C5 123.05(9)
C4 Ti C5 34.70(11)
O1 Ti C1 132.12(10)
O2 Ti C1 110.28(10)
N2 Ti C1 85.62(11)
N1 Ti C1 164.86(11)
Cl Ti C1 88.93(9)
C4 Ti C1 57.29(11)
C5 Ti C1 34.26(11)
O1 Ti C3 75.43(10)
O2 Ti C3 112.55(10)
N2 Ti C3 138.43(11)
N1 Ti C3 135.98(11)
Cl Ti C3 103.15(9)
C4 Ti C3 33.97(11)
C5 Ti C3 56.71(11)
C1 Ti C3 56.71(11)
O1 Ti C2 102.47(10)
O2 Ti C2 133.93(10)
N2 Ti C2 117.72(11)
N1 Ti C2 149.22(11)
Cl Ti C2 78.03(8)
C4 Ti C2 56.59(11)
C5 Ti C2 56.40(11)
C1 Ti C2 33.90(11)
C3 Ti C2 33.95(11)
O1 Ti C11 31.10(9)
O2 Ti C11 77.21(10)
N2 Ti C11 111.13(10)
N1 Ti C11 30.20(9)
Cl Ti C11 93.10(8)
C4 Ti C11 111.07(11)
C5 Ti C11 141.63(11)
C1 Ti C11 163.02(11)
C3 Ti C11 106.51(11)
C2 Ti C11 130.47(11)
O1 Ti C19 113.75(10)
O2 Ti C19 30.62(9)
N2 Ti C19 30.79(10)
N1 Ti C19 75.58(10)
Cl Ti C19 118.49(8)
C4 Ti C19 99.12(11)
C5 Ti C19 81.42(11)
C1 Ti C19 100.98(11)
C3 Ti C19 132.93(11)
C2 Ti C19 134.37(11)
C11 Ti C19 92.86(11)
C11 O1 Ti 97.15(18)
C19 O2 Ti 93.03(19)
C11 N1 C13 125.4(3)
C11 N1 Ti 88.0(2)
C13 N1 Ti 143.2(2)
C19 N2 C21 124.2(3)
C19 N2 Ti 91.1(2)
C21 N2 Ti 144.7(2)
C2 C1 C5 107.9(3)
C2 C1 C6 124.6(3)
C5 C1 C6 127.4(3)
C2 C1 Ti 74.38(18)
C5 C1 Ti 72.63(19)
C6 C1 Ti 121.7(2)
C1 C2 C3 108.0(3)
C1 C2 C7 126.7(3)
C3 C2 C7 125.0(3)
C1 C2 Ti 71.72(18)
C3 C2 Ti 72.05(18)
C7 C2 Ti 127.2(2)
C4 C3 C2 108.2(3)
C4 C3 C8 126.8(3)
C2 C3 C8 124.9(3)
C4 C3 Ti 71.32(19)
C2 C3 Ti 74.00(18)
C8 C3 Ti 122.8(2)
C3 C4 C5 108.2(3)
C3 C4 C9 126.3(3)
C5 C4 C9 125.4(3)
C3 C4 Ti 74.70(19)
C5 C4 Ti 73.72(18)
C9 C4 Ti 120.3(2)
C1 C5 C4 107.6(3)
C1 C5 C10 127.0(3)
C4 C5 C10 125.2(3)
C1 C5 Ti 73.11(19)
C4 C5 Ti 71.58(18)
C10 C5 Ti 124.9(2)
N1 C11 O1 113.0(3)
N1 C11 C12 129.0(3)
O1 C11 C12 118.0(3)
N1 C11 Ti 61.79(18)
O1 C11 Ti 51.74(14)
C12 C11 Ti 167.8(2)
C18 C13 C14 120.1(3)
C18 C13 N1 118.9(3)
C14 C13 N1 121.1(3)
C15 C14 C13 119.5(3)
C16 C15 C14 120.8(3)
C15 C16 C17 119.5(3)
C18 C17 C16 121.4(3)
C17 C18 C13 118.7(3)
O2 C19 N2 114.1(3)
O2 C19 C20 119.2(3)
N2 C19 C20 126.6(3)
O2 C19 Ti 56.35(16)
N2 C19 Ti 58.08(17)
C20 C19 Ti 170.2(2)
C22 C21 C26 118.5(3)
C22 C21 N2 120.8(3)
C26 C21 N2 120.5(3)
C23 C22 C21 119.9(3)
C24 C23 C22 121.2(3)
C23 C24 C25 119.2(3)
C26 C25 C24 120.2(3)
C25 C26 C21 121.0(3)

loop_
_geom_bond_atom_site_label_1
_geom_bond_atom_site_label_2
_geom_bond_distance
Ti O1 2.011(2)
Ti O2 2.120(2)
Ti N2 2.159(3)
Ti N1 2.240(3)
Ti Cl 2.3577(10)
Ti C4 2.376(3)
Ti C5 2.404(3)
Ti C1 2.410(3)
Ti C3 2.419(3)
Ti C2 2.444(3)
Ti C11 2.541(3)
Ti C19 2.543(3)
O1 C11 1.323(4)
O2 C19 1.297(4)
N1 C11 1.279(4)
N1 C13 1.418(4)
N2 C19 1.302(4)
N2 C21 1.417(4)
C1 C2 1.415(5)
C1 C5 1.418(5)
C1 C6 1.494(5)
C2 C3 1.420(4)
C2 C7 1.491(5)
C3 C4 1.401(5)
C3 C8 1.508(5)
C4 C5 1.425(5)
C4 C9 1.508(5)
C5 C10 1.494(5)
C11 C12 1.487(4)
C13 C18 1.392(4)
C13 C14 1.399(5)
C14 C15 1.383(5)
C15 C16 1.368(5)
C16 C17 1.384(5)
C17 C18 1.383(5)
C19 C20 1.501(5)
C21 C22 1.398(5)
C21 C26 1.406(4)
C22 C23 1.391(4)
C23 C24 1.380(5)
C24 C25 1.399(5)
C25 C26 1.377(4)

loop_
_geom_torsion_atom_site_label_1
_geom_torsion_atom_site_label_2
_geom_torsion_atom_site_label_3
_geom_torsion_atom_site_label_4
_geom_torsion
O2 Ti O1 C11 -68.34(18)
N2 Ti O1 C11 -29.9(3)
N1 Ti O1 C11 4.98(17)
Cl Ti O1 C11 76.90(18)
C4 Ti O1 C11 -149.0(2)
C5 Ti O1 C11 -144.72(18)
C1 Ti O1 C11 175.88(18)
C3 Ti O1 C11 177.7(2)
C2 Ti O1 C11 156.98(19)
C19 Ti O1 C11 -51.4(2)
O1 Ti O2 C19 148.45(19)
N2 Ti O2 C19 -4.14(18)
N1 Ti O2 C19 87.91(19)
Cl Ti O2 C19 41.7(2)
C4 Ti O2 C19 -126.7(2)
C5 Ti O2 C19 -91.5(2)
C1 Ti O2 C19 -77.0(2)
C3 Ti O2 C19 -138.26(19)
C2 Ti O2 C19 -106.2(2)
C11 Ti O2 C19 119.0(2)
O1 Ti N1 C11 -5.11(18)
O2 Ti N1 C11 91.26(19)
N2 Ti N1 C11 153.0(2)
Cl Ti N1 C11 -114.04(19)
C4 Ti N1 C11 35.2(3)
C5 Ti N1 C11 92.6(3)
C1 Ti N1 C11 -158.4(4)
C3 Ti N1 C11 -15.3(3)
C2 Ti N1 C11 -68.7(3)
C19 Ti N1 C11 123.0(2)
O1 Ti N1 C13 -162.1(4)
O2 Ti N1 C13 -65.7(4)
N2 Ti N1 C13 -4.0(4)
Cl Ti N1 C13 89.0(4)
C4 Ti N1 C13 -121.8(4)
C5 Ti N1 C13 -64.4(5)
C1 Ti N1 C13 44.6(6)
C3 Ti N1 C13 -172.3(3)
C2 Ti N1 C13 134.3(3)
C11 Ti N1 C13 -157.0(5)
C19 Ti N1 C13 -34.0(4)
O1 Ti N2 C19 -41.0(3)
O2 Ti N2 C19 4.12(18)
N1 Ti N2 C19 -71.2(2)
Cl Ti N2 C19 -151.11(19)
C4 Ti N2 C19 68.4(2)
C5 Ti N2 C19 85.8(2)
C1 Ti N2 C19 120.1(2)
C3 Ti N2 C19 96.5(2)
C2 Ti N2 C19 131.4(2)
C11 Ti N2 C19 -57.0(2)
O1 Ti N2 C21 140.4(3)
O2 Ti N2 C21 -174.5(4)
N1 Ti N2 C21 110.2(4)
Cl Ti N2 C21 30.3(4)
C4 Ti N2 C21 -110.1(4)
C5 Ti N2 C21 -92.8(4)
C1 Ti N2 C21 -58.5(4)
C3 Ti N2 C21 -82.1(4)
C2 Ti N2 C21 -47.2(4)
C11 Ti N2 C21 124.4(4)
C19 Ti N2 C21 -178.6(5)
O1 Ti C1 C2 -34.5(2)
O2 Ti C1 C2 -140.93(18)
N2 Ti C1 C2 161.9(2)
N1 Ti C1 C2 113.4(4)
Cl Ti C1 C2 69.87(18)
C4 Ti C1 C2 -77.4(2)
C5 Ti C1 C2 -115.0(3)
C3 Ti C1 C2 -36.66(19)
C11 Ti C1 C2 -27.3(5)
C19 Ti C1 C2 -171.30(19)
O1 Ti C1 C5 80.4(2)
O2 Ti C1 C5 -25.9(2)
N2 Ti C1 C5 -83.12(19)
N1 Ti C1 C5 -131.6(4)
Cl Ti C1 C5 -175.14(18)
C4 Ti C1 C5 37.56(19)
C3 Ti C1 C5 78.3(2)
C2 Ti C1 C5 115.0(3)
C11 Ti C1 C5 87.7(4)
C19 Ti C1 C5 -56.3(2)
O1 Ti C1 C6 -155.9(2)
O2 Ti C1 C6 97.7(3)
N2 Ti C1 C6 40.5(3)
N1 Ti C1 C6 -7.9(6)
Cl Ti C1 C6 -51.5(3)
C4 Ti C1 C6 161.2(3)
C5 Ti C1 C6 123.6(4)
C3 Ti C1 C6 -158.0(3)
C2 Ti C1 C6 -121.4(4)
C11 Ti C1 C6 -148.6(3)
C19 Ti C1 C6 67.3(3)
C5 C1 C2 C3 -2.0(4)
C6 C1 C2 C3 -178.6(3)
Ti C1 C2 C3 63.4(2)
C5 C1 C2 C7 171.4(3)
C6 C1 C2 C7 -5.2(5)
Ti C1 C2 C7 -123.2(3)
C5 C1 C2 Ti -65.4(2)
C6 C1 C2 Ti 118.0(3)
O1 Ti C2 C1 154.48(19)
O2 Ti C2 C1 55.2(2)
N2 Ti C2 C1 -20.5(2)
N1 Ti C2 C1 -152.1(2)
Cl Ti C2 C1 -106.34(19)
C4 Ti C2 C1 79.7(2)
C5 Ti C2 C1 37.78(19)
C3 Ti C2 C1 116.6(3)
C11 Ti C2 C1 169.88(18)
C19 Ti C2 C1 12.0(3)
O1 Ti C2 C3 37.8(2)
O2 Ti C2 C3 -61.5(2)
N2 Ti C2 C3 -137.14(19)
N1 Ti C2 C3 91.3(3)
Cl Ti C2 C3 137.01(19)
C4 Ti C2 C3 -36.96(19)
C5 Ti C2 C3 -78.9(2)
C1 Ti C2 C3 -116.6(3)
C11 Ti C2 C3 53.2(2)
C19 Ti C2 C3 -104.7(2)
O1 Ti C2 C7 -82.9(3)
O2 Ti C2 C7 177.8(2)
N2 Ti C2 C7 102.1(3)
N1 Ti C2 C7 -29.5(4)
Cl Ti C2 C7 16.3(3)
C4 Ti C2 C7 -157.7(3)
C5 Ti C2 C7 160.4(3)
C1 Ti C2 C7 122.6(4)
C3 Ti C2 C7 -120.7(4)
C11 Ti C2 C7 -67.5(3)
C19 Ti C2 C7 134.6(3)
C1 C2 C3 C4 0.4(4)
C7 C2 C3 C4 -173.1(3)
Ti C2 C3 C4 63.6(2)
C1 C2 C3 C8 177.7(3)
C7 C2 C3 C8 4.1(5)
Ti C2 C3 C8 -119.2(3)
C1 C2 C3 Ti -63.1(2)
C7 C2 C3 Ti 123.3(3)
O1 Ti C3 C4 102.1(2)
O2 Ti C3 C4 20.7(2)
N2 Ti C3 C4 -50.9(3)
N1 Ti C3 C4 111.3(2)
Cl Ti C3 C4 -159.33(18)
C5 Ti C3 C4 -38.22(19)
C1 Ti C3 C4 -79.5(2)
C2 Ti C3 C4 -116.1(3)
C11 Ti C3 C4 103.4(2)
C19 Ti C3 C4 -6.9(3)
O1 Ti C3 C2 -141.8(2)
O2 Ti C3 C2 136.76(18)
N2 Ti C3 C2 65.2(2)
N1 Ti C3 C2 -132.60(19)
Cl Ti C3 C2 -43.23(19)
C4 Ti C3 C2 116.1(3)
C5 Ti C3 C2 77.9(2)
C1 Ti C3 C2 36.61(18)
C11 Ti C3 C2 -140.54(19)
C19 Ti C3 C2 109.2(2)
O1 Ti C3 C8 -20.2(3)
O2 Ti C3 C8 -101.6(3)
N2 Ti C3 C8 -173.2(2)
N1 Ti C3 C8 -11.0(4)
Cl Ti C3 C8 78.4(3)
C4 Ti C3 C8 -122.3(4)
C5 Ti C3 C8 -160.5(3)
C1 Ti C3 C8 158.2(3)
C2 Ti C3 C8 121.6(4)
C11 Ti C3 C8 -18.9(3)
C19 Ti C3 C8 -129.2(3)
C2 C3 C4 C5 1.3(4)
C8 C3 C4 C5 -175.8(3)
Ti C3 C4 C5 66.7(2)
C2 C3 C4 C9 178.1(3)
C8 C3 C4 C9 0.9(5)
Ti C3 C4 C9 -116.6(3)
C2 C3 C4 Ti -65.3(2)
C8 C3 C4 Ti 117.5(3)
O1 Ti C4 C3 -71.9(2)
O2 Ti C4 C3 -160.7(2)
N2 Ti C4 C3 146.05(19)
N1 Ti C4 C3 -106.5(2)
Cl Ti C4 C3 28.7(2)
C5 Ti C4 C3 114.7(3)
C1 Ti C4 C3 77.6(2)
C2 Ti C4 C3 36.93(19)
C11 Ti C4 C3 -88.5(2)
C19 Ti C4 C3 174.87(19)
O1 Ti C4 C5 173.4(2)
O2 Ti C4 C5 84.60(19)
N2 Ti C4 C5 31.4(2)
N1 Ti C4 C5 138.75(19)
Cl Ti C4 C5 -86.0(2)
C1 Ti C4 C5 -37.07(19)
C3 Ti C4 C5 -114.7(3)
C2 Ti C4 C5 -77.8(2)
C11 Ti C4 C5 156.84(18)
C19 Ti C4 C5 60.2(2)
O1 Ti C4 C9 51.5(3)
O2 Ti C4 C9 -37.3(3)
N2 Ti C4 C9 -90.5(3)
N1 Ti C4 C9 16.9(4)
Cl Ti C4 C9 152.1(2)
C5 Ti C4 C9 -121.9(4)
C1 Ti C4 C9 -158.9(3)
C3 Ti C4 C9 123.4(4)
C2 Ti C4 C9 160.3(3)
C11 Ti C4 C9 35.0(3)
C19 Ti C4 C9 -61.7(3)
C2 C1 C5 C4 2.8(4)
C6 C1 C5 C4 179.3(3)
Ti C1 C5 C4 -63.7(2)
C2 C1 C5 C10 -172.1(3)
C6 C1 C5 C10 4.4(6)
Ti C1 C5 C10 121.3(3)
C2 C1 C5 Ti 66.6(2)
C6 C1 C5 Ti -117.0(3)
C3 C4 C5 C1 -2.6(4)
C9 C4 C5 C1 -179.4(3)
Ti C4 C5 C1 64.7(2)
C3 C4 C5 C10 172.5(3)
C9 C4 C5 C10 -4.3(5)
Ti C4 C5 C10 -120.2(3)
C3 C4 C5 Ti -67.3(2)
C9 C4 C5 Ti 115.9(3)
O1 Ti C5 C1 -123.24(19)
O2 Ti C5 C1 155.3(2)
N2 Ti C5 C1 93.22(19)
N1 Ti C5 C1 154.0(2)
Cl Ti C5 C1 5.8(2)
C4 Ti C5 C1 -115.7(3)
C3 Ti C5 C1 -78.3(2)
C2 Ti C5 C1 -37.37(18)
C11 Ti C5 C1 -151.97(19)
C19 Ti C5 C1 124.3(2)
O1 Ti C5 C4 -7.5(2)
O2 Ti C5 C4 -88.98(19)
N2 Ti C5 C4 -151.1(2)
N1 Ti C5 C4 -90.3(3)
Cl Ti C5 C4 121.52(18)
C1 Ti C5 C4 115.7(3)
C3 Ti C5 C4 37.40(19)
C2 Ti C5 C4 78.4(2)
C11 Ti C5 C4 -36.2(3)
C19 Ti C5 C4 -120.0(2)
O1 Ti C5 C10 113.0(3)
O2 Ti C5 C10 31.5(3)
N2 Ti C5 C10 -30.5(3)
N1 Ti C5 C10 30.2(4)
Cl Ti C5 C10 -118.0(3)
C4 Ti C5 C10 120.5(4)
C1 Ti C5 C10 -123.8(4)
C3 Ti C5 C10 157.9(3)
C2 Ti C5 C10 -161.1(3)
C11 Ti C5 C10 84.3(3)
C19 Ti C5 C10 0.5(3)
C13 N1 C11 O1 170.7(3)
Ti N1 C11 O1 7.4(3)
C13 N1 C11 C12 -9.8(5)
Ti N1 C11 C12 -173.2(3)
C13 N1 C11 Ti 163.3(3)
Ti O1 C11 N1 -8.3(3)
Ti O1 C11 C12 172.2(2)
O1 Ti C11 N1 171.3(3)
O2 Ti C11 N1 -80.95(19)
N2 Ti C11 N1 -29.0(2)
Cl Ti C11 N1 64.30(18)
C4 Ti C11 N1 -155.36(19)
C5 Ti C11 N1 -134.2(2)
C1 Ti C11 N1 160.8(3)
C3 Ti C11 N1 169.00(19)
C2 Ti C11 N1 141.19(19)
C19 Ti C11 N1 -54.4(2)
O2 Ti C11 O1 107.74(19)
N2 Ti C11 O1 159.71(18)
N1 Ti C11 O1 -171.3(3)
Cl Ti C11 O1 -107.01(17)
C4 Ti C11 O1 33.3(2)
C5 Ti C11 O1 54.5(3)
C1 Ti C11 O1 -10.5(5)
C3 Ti C11 O1 -2.3(2)
C2 Ti C11 O1 -30.1(2)
C19 Ti C11 O1 134.24(19)
O1 Ti C11 C12 -34.8(11)
O2 Ti C11 C12 72.9(11)
N2 Ti C11 C12 124.9(11)
N1 Ti C11 C12 153.9(12)
Cl Ti C11 C12 -141.8(11)
C4 Ti C11 C12 -1.5(11)
C5 Ti C11 C12 19.7(12)
C1 Ti C11 C12 -45.3(13)
C3 Ti C11 C12 -37.1(11)
C2 Ti C11 C12 -64.9(11)
C19 Ti C11 C12 99.5(11)
C11 N1 C13 C18 128.8(4)
Ti N1 C13 C18 -79.8(4)
C11 N1 C13 C14 -53.0(5)
Ti N1 C13 C14 98.4(4)
C18 C13 C14 C15 -1.5(5)
N1 C13 C14 C15 -179.6(3)
C13 C14 C15 C16 1.0(5)
C14 C15 C16 C17 -0.1(5)
C15 C16 C17 C18 -0.4(6)
C16 C17 C18 C13 -0.1(5)
C14 C13 C18 C17 1.0(5)
N1 C13 C18 C17 179.2(3)
Ti O2 C19 N2 6.6(3)
Ti O2 C19 C20 -169.8(3)
C21 N2 C19 O2 172.5(3)
Ti N2 C19 O2 -6.5(3)
C21 N2 C19 C20 -11.4(5)
Ti N2 C19 C20 169.6(3)
C21 N2 C19 Ti 179.0(3)
O1 Ti C19 O2 -34.8(2)
N2 Ti C19 O2 172.9(3)
N1 Ti C19 O2 -83.68(19)
Cl Ti C19 O2 -153.77(15)
C4 Ti C19 O2 53.2(2)
C5 Ti C19 O2 83.16(19)
C1 Ti C19 O2 111.43(19)
C3 Ti C19 O2 57.1(2)
C2 Ti C19 O2 104.6(2)
C11 Ti C19 O2 -58.69(19)
O1 Ti C19 N2 152.26(19)
O2 Ti C19 N2 -172.9(3)
N1 Ti C19 N2 103.4(2)
Cl Ti C19 N2 33.3(2)
C4 Ti C19 N2 -119.7(2)
C5 Ti C19 N2 -89.7(2)
C1 Ti C19 N2 -61.5(2)
C3 Ti C19 N2 -115.8(2)
C2 Ti C19 N2 -68.3(2)
C11 Ti C19 N2 128.4(2)
O1 Ti C19 C20 30.8(14)
O2 Ti C19 C20 65.6(14)
N2 Ti C19 C20 -121.5(14)
N1 Ti C19 C20 -18.0(14)
Cl Ti C19 C20 -88.1(14)
C4 Ti C19 C20 118.8(14)
C5 Ti C19 C20 148.8(14)
C1 Ti C19 C20 177.1(14)
C3 Ti C19 C20 122.7(14)
C2 Ti C19 C20 170.3(13)
C11 Ti C19 C20 7.0(14)
C19 N2 C21 C22 130.5(3)
Ti N2 C21 C22 -51.3(5)
C19 N2 C21 C26 -53.5(4)
Ti N2 C21 C26 124.8(3)
C26 C21 C22 C23 0.9(5)
N2 C21 C22 C23 177.0(3)
C21 C22 C23 C24 0.8(5)
C22 C23 C24 C25 -1.6(5)
C23 C24 C25 C26 0.6(5)
C24 C25 C26 C21 1.2(5)
C22 C21 C26 C25 -1.9(5)
N2 C21 C26 C25 -178.0(3)
